data_4306793
loop_
_publ_author_name
'Shou-Zeng Hou'
'Deng-Ke Cao'
'Yi-Zhi Li'
'Li-Min Zheng'

_publ_section_title
;
Chiral-Layered Metal Phosphonate Formed via Spontaneous Resolution Showing
Dehydration-Induced Antiferromagnetic to Ferromagnetic Transformation
;
_journal_name_full 'Inorganic Chemistry'
_journal_page_first 10211
_journal_page_last 10213
_journal_paper_doi 10.1021/ic801655a
_journal_volume 47
_journal_year 2008
_chemical_absolute_configuration unk
_chemical_formula_moiety 'C7 H11 Mn N2 O4 P'
_chemical_formula_sum 'C7 H11 Mn N2 O4 P'
_chemical_formula_weight 273.09
_chemical_name_systematic
; 
 ? 
;
_space_group_IT_number 4
_symmetry_cell_setting monoclinic
_symmetry_space_group_name_Hall 'P 2yb'
_symmetry_space_group_name_H-M 'P 1 21 1'
_atom_sites_solution_hydrogens geom
_atom_sites_solution_primary direct
_atom_sites_solution_secondary difmap
_audit_creation_method SHELXL-97
_cell_angle_alpha 90.00
_cell_angle_beta 90.683(4)
_cell_angle_gamma 90.00
_cell_formula_units_Z 2
_cell_length_a 5.0875(10)
_cell_length_b 10.437(2)
_cell_length_c 9.5129(19)
_cell_measurement_reflns_used 1022
_cell_measurement_temperature 291(2)
_cell_measurement_theta_max 23.281
_cell_measurement_theta_min 2.141
_cell_volume 505.08(17)
_computing_cell_refinement SMART
_computing_data_collection 'SMART (Bruker, 2000)'
_computing_data_reduction 'SAINT (Bruker, 2000)'
_computing_molecular_graphics SHELXTL
_computing_publication_material SHELXTL
_computing_structure_refinement SHELXTL
_computing_structure_solution 'SHELXTL (Bruker, 2000)'
_diffrn_ambient_temperature 291(2)
_diffrn_measured_fraction_theta_full 0.992
_diffrn_measured_fraction_theta_max 0.992
_diffrn_measurement_device_type 'Bruker Smart Apex CCD'
_diffrn_measurement_method 'phi and omega scans'
_diffrn_radiation_monochromator graphite
_diffrn_radiation_source 'fine-focus sealed tube'
_diffrn_radiation_type MoK\a
_diffrn_radiation_wavelength 0.71073
_diffrn_reflns_av_R_equivalents 0.0357
_diffrn_reflns_av_sigmaI/netI 0.0827
_diffrn_reflns_limit_h_max 6
_diffrn_reflns_limit_h_min -5
_diffrn_reflns_limit_k_max 12
_diffrn_reflns_limit_k_min -11
_diffrn_reflns_limit_l_max 11
_diffrn_reflns_limit_l_min -11
_diffrn_reflns_number 2758
_diffrn_reflns_theta_full 25.99
_diffrn_reflns_theta_max 25.99
_diffrn_reflns_theta_min 2.14
_exptl_absorpt_coefficient_mu 1.460
_exptl_absorpt_correction_T_max 0.943
_exptl_absorpt_correction_T_min 0.916
_exptl_absorpt_correction_type multi-scan
_exptl_absorpt_process_details 'SADABS; Bruker, 2000)'
_exptl_crystal_colour brown
_exptl_crystal_density_diffrn 1.796
_exptl_crystal_density_method 'not measured'
_exptl_crystal_description block
_exptl_crystal_F_000 278
_exptl_crystal_size_max 0.07
_exptl_crystal_size_mid 0.05
_exptl_crystal_size_min 0.04
_refine_diff_density_max 0.720
_refine_diff_density_min -0.731
_refine_diff_density_rms 0.110
_refine_ls_abs_structure_details 'Flack H D (1983), Acta Cryst. A39, 876-881'
_refine_ls_abs_structure_Flack 0.01(5)
_refine_ls_extinction_method none
_refine_ls_goodness_of_fit_ref 1.087
_refine_ls_hydrogen_treatment constr
_refine_ls_matrix_type full
_refine_ls_number_parameters 136
_refine_ls_number_reflns 1731
_refine_ls_number_restraints 1
_refine_ls_restrained_S_all 1.086
_refine_ls_R_factor_all 0.0758
_refine_ls_R_factor_gt 0.0638
_refine_ls_shift/su_max 0.000
_refine_ls_shift/su_mean 0.000
_refine_ls_structure_factor_coef Fsqd
_refine_ls_weighting_details 'calc w=1/[\s^2^(Fo^2^)+(0.0537P)^2^+0.9087P] where P=(Fo^2^+2Fc^2^)/3'
_refine_ls_weighting_scheme calc
_refine_ls_wR_factor_gt 0.1266
_refine_ls_wR_factor_ref 0.1289
_reflns_number_gt 1451
_reflns_number_total 1731
_reflns_threshold_expression >2sigma(I)
_cod_data_source_file ic801655a_si_002.cif
_cod_data_source_block 70823a
_cod_depositor_comments
;
The following automatic conversions were performed:
'_symmetry_cell_setting' value 'Monoclinic' changed to 'monoclinic'
according to '/home/saulius/struct/CIF-dictionaries/cif_core.dic'
dictionary named 'cif_core.dic' version 2.4.1 from 2010-06-29.

Automatic conversion script
Id: cif_fix_enum 1527 2010-12-29 10:47:43Z saulius 
;
_cod_original_cell_volume 505.09(17)
_cod_database_code 4306793

loop_
_symmetry_equiv_pos_as_xyz
'x, y, z'
'-x, y+1/2, -z'

loop_
_atom_site_label
_atom_site_type_symbol
_atom_site_fract_x
_atom_site_fract_y
_atom_site_fract_z
_atom_site_U_iso_or_equiv
_atom_site_adp_type
_atom_site_occupancy
_atom_site_symmetry_multiplicity
_atom_site_calc_flag
_atom_site_refinement_flags
_atom_site_disorder_assembly
_atom_site_disorder_group
Mn1 Mn 0.14473(19) 0.26057(12) 0.46101(11) 0.0255(3) Uani 1 1 d . . .
P1 P 0.3630(4) -0.03169(19) 0.4583(2) 0.0311(5) Uani 1 1 d . . .
O1 O 0.4525(14) 0.0995(6) 0.5106(7) 0.0424(15) Uani 1 1 d . . .
O1W O -0.0818(13) 0.1543(6) 0.6425(6) 0.0432(15) Uani 1 1 d . . .
H1WA H -0.2420 0.1774 0.6399 0.052 Uiso 1 1 d R . .
H1WB H -0.0723 0.0737 0.6304 0.052 Uiso 1 1 d R . .
O2 O 0.6016(11) -0.1137(5) 0.4218(6) 0.0355(14) Uani 1 1 d . . .
O3 O 0.1710(12) -0.0858(6) 0.5584(6) 0.0402(15) Uani 1 1 d . . .
N1 N 0.2401(14) 0.3173(7) 0.2142(8) 0.0426(18) Uani 1 1 d . . .
N2 N -0.0244(15) 0.0943(7) 0.3164(9) 0.0412(18) Uani 1 1 d . . .
H2B H -0.1670 0.0581 0.3573 0.049 Uiso 1 1 calc R . .
C1 C 0.4317(19) 0.3980(9) 0.1704(11) 0.048(2) Uani 1 1 d . . .
H1A H 0.5262 0.4483 0.2339 0.058 Uiso 1 1 calc R . .
C2 C 0.481(2) 0.4028(9) 0.0270(11) 0.052(3) Uani 1 1 d . . .
H2A H 0.6075 0.4596 -0.0057 0.062 Uiso 1 1 calc R . .
C3 C 0.3481(18) 0.3250(9) -0.0689(8) 0.039(2) Uani 1 1 d . . .
H3A H 0.3929 0.3236 -0.1634 0.046 Uiso 1 1 calc R . .
C4 C 0.1570(19) 0.2537(17) -0.0210(9) 0.057(2) Uani 1 1 d . . .
H4A H 0.0544 0.2079 -0.0850 0.068 Uiso 1 1 calc R . .
C5 C 0.1011(19) 0.2435(10) 0.1199(12) 0.055(3) Uani 1 1 d . . .
C6 C -0.103(2) 0.1521(10) 0.1727(9) 0.049(2) Uani 1 1 d . . .
H6B H -0.1279 0.0835 0.1049 0.059 Uiso 1 1 calc R . .
H6A H -0.2695 0.1969 0.1814 0.059 Uiso 1 1 calc R . .
C7 C 0.1816(16) -0.0045(9) 0.2939(11) 0.044(2) Uani 1 1 d . . .
H7A H 0.3013 0.0241 0.2217 0.053 Uiso 1 1 calc R . .
H7B H 0.1005 -0.0838 0.2625 0.053 Uiso 1 1 calc R . .

loop_
_atom_site_aniso_label
_atom_site_aniso_U_11
_atom_site_aniso_U_22
_atom_site_aniso_U_33
_atom_site_aniso_U_23
_atom_site_aniso_U_13
_atom_site_aniso_U_12
Mn1 0.0232(5) 0.0262(5) 0.0274(5) -0.0025(6) 0.0014(4) -0.0002(6)
P1 0.0316(11) 0.0322(11) 0.0296(10) 0.0030(9) -0.0032(9) 0.0041(10)
O1 0.054(4) 0.038(3) 0.035(3) 0.000(3) 0.002(3) 0.008(3)
O1W 0.051(4) 0.037(4) 0.042(3) 0.005(3) 0.009(3) 0.004(3)
O2 0.033(3) 0.036(3) 0.037(3) -0.003(3) 0.001(3) 0.000(3)
O3 0.045(4) 0.041(4) 0.034(3) -0.010(3) 0.007(3) -0.006(3)
N1 0.042(4) 0.045(4) 0.041(4) -0.001(3) -0.010(3) 0.007(4)
N2 0.037(4) 0.029(4) 0.057(5) 0.005(3) -0.005(4) -0.007(3)
C1 0.044(5) 0.040(5) 0.062(6) 0.009(5) -0.005(5) -0.006(4)
C2 0.060(6) 0.037(5) 0.059(6) 0.016(5) 0.019(5) -0.009(5)
C3 0.056(6) 0.037(4) 0.023(4) 0.007(3) -0.006(4) 0.006(4)
C4 0.063(5) 0.062(6) 0.044(5) -0.018(6) -0.011(4) -0.004(7)
C5 0.058(6) 0.026(5) 0.080(7) 0.019(5) 0.006(5) -0.007(5)
C6 0.061(6) 0.056(6) 0.031(4) -0.010(4) 0.006(4) -0.013(5)
C7 0.028(4) 0.040(5) 0.064(6) 0.006(4) -0.004(4) 0.018(4)

loop_
_atom_type_symbol
_atom_type_description
_atom_type_scat_dispersion_real
_atom_type_scat_dispersion_imag
_atom_type_scat_source
C C 0.0033 0.0016 'International Tables Vol C Tables 4.2.6.8 and 6.1.1.4'
H H 0.0000 0.0000 'International Tables Vol C Tables 4.2.6.8 and 6.1.1.4'
N N 0.0061 0.0033 'International Tables Vol C Tables 4.2.6.8 and 6.1.1.4'
O O 0.0106 0.0060 'International Tables Vol C Tables 4.2.6.8 and 6.1.1.4'
P P 0.1023 0.0942 'International Tables Vol C Tables 4.2.6.8 and 6.1.1.4'
Mn Mn 0.3368 0.7283 'International Tables Vol C Tables 4.2.6.8 and 6.1.1.4'

loop_
_geom_angle_atom_site_label_1
_geom_angle_atom_site_label_2
_geom_angle_atom_site_label_3
_geom_angle
_geom_angle_site_symmetry_1
_geom_angle_site_symmetry_3
_geom_angle_publ_flag
O2 Mn1 O3 91.8(2) 2_656 2_556 ?
O2 Mn1 O1 86.4(2) 2_656 . ?
O3 Mn1 O1 172.7(2) 2_556 . ?
O2 Mn1 O1W 101.7(2) 2_656 . ?
O3 Mn1 O1W 92.3(2) 2_556 . ?
O1 Mn1 O1W 81.2(2) . . ?
O2 Mn1 N2 164.2(2) 2_656 . ?
O3 Mn1 N2 102.6(2) 2_556 . ?
O1 Mn1 N2 80.1(3) . . ?
O1W Mn1 N2 84.5(2) . . ?
O2 Mn1 N1 102.9(2) 2_656 . ?
O3 Mn1 N1 84.3(2) 2_556 . ?
O1 Mn1 N1 103.0(2) . . ?
O1W Mn1 N1 155.2(2) . . ?
N2 Mn1 N1 72.4(3) . . ?
O3 P1 O1 109.2(4) . . ?
O3 P1 O2 117.6(3) . . ?
O1 P1 O2 110.0(4) . . ?
O3 P1 C7 106.2(4) . . ?
O1 P1 C7 106.6(4) . . ?
O2 P1 C7 106.7(4) . . ?
P1 O1 Mn1 112.5(4) . . ?
Mn1 O1W H1WA 108.7 . . ?
Mn1 O1W H1WB 109.7 . . ?
H1WA O1W H1WB 109.5 . . ?
P1 O2 Mn1 134.4(3) . 2_646 ?
P1 O3 Mn1 133.3(3) . 2_546 ?
C1 N1 C5 120.9(8) . . ?
C1 N1 Mn1 126.1(6) . . ?
C5 N1 Mn1 112.4(6) . . ?
C7 N2 C6 108.7(8) . . ?
C7 N2 Mn1 109.9(5) . . ?
C6 N2 Mn1 108.5(5) . . ?
C7 N2 H2B 109.9 . . ?
C6 N2 H2B 109.9 . . ?
Mn1 N2 H2B 109.9 . . ?
N1 C1 C2 117.6(9) . . ?
N1 C1 H1A 121.2 . . ?
C2 C1 H1A 121.2 . . ?
C1 C2 C3 121.9(9) . . ?
C1 C2 H2A 119.0 . . ?
C3 C2 H2A 119.0 . . ?
C4 C3 C2 117.4(9) . . ?
C4 C3 H3A 121.3 . . ?
C2 C3 H3A 121.3 . . ?
C3 C4 C5 123.0(10) . . ?
C3 C4 H4A 118.5 . . ?
C5 C4 H4A 118.5 . . ?
N1 C5 C4 118.8(10) . . ?
N1 C5 C6 119.4(9) . . ?
C4 C5 C6 121.7(11) . . ?
C5 C6 N2 111.7(8) . . ?
C5 C6 H6B 109.3 . . ?
N2 C6 H6B 109.3 . . ?
C5 C6 H6A 109.3 . . ?
N2 C6 H6A 109.3 . . ?
H6B C6 H6A 107.9 . . ?
N2 C7 P1 109.5(7) . . ?
N2 C7 H7A 109.8 . . ?
P1 C7 H7A 109.8 . . ?
N2 C7 H7B 109.8 . . ?
P1 C7 H7B 109.8 . . ?
H7A C7 H7B 108.2 . . ?

loop_
_geom_bond_atom_site_label_1
_geom_bond_atom_site_label_2
_geom_bond_distance
_geom_bond_site_symmetry_2
_geom_bond_publ_flag
Mn1 O2 2.144(6) 2_656 ?
Mn1 O3 2.276(6) 2_556 ?
Mn1 O1 2.341(7) . ?
Mn1 O1W 2.364(6) . ?
Mn1 N2 2.370(7) . ?
Mn1 N1 2.474(8) . ?
P1 O3 1.483(6) . ?
P1 O1 1.525(7) . ?
P1 O2 1.529(6) . ?
P1 C7 1.829(9) . ?
O1W H1WA 0.8500 . ?
O1W H1WB 0.8501 . ?
O2 Mn1 2.144(6) 2_646 ?
O3 Mn1 2.276(6) 2_546 ?
N1 C1 1.358(11) . ?
N1 C5 1.372(13) . ?
N2 C7 1.487(10) . ?
N2 C6 1.543(12) . ?
N2 H2B 0.9100 . ?
C1 C2 1.391(13) . ?
C1 H1A 0.9300 . ?
C2 C3 1.392(13) . ?
C2 H2A 0.9300 . ?
C3 C4 1.310(15) . ?
C3 H3A 0.9300 . ?
C4 C5 1.377(13) . ?
C4 H4A 0.9300 . ?
C5 C6 1.503(13) . ?
C6 H6B 0.9700 . ?
C6 H6A 0.9700 . ?
C7 H7A 0.9700 . ?
C7 H7B 0.9700 . ?

loop_
_geom_hbond_atom_site_label_D
_geom_hbond_atom_site_label_H
_geom_hbond_atom_site_label_A
_geom_hbond_distance_DH
_geom_hbond_distance_HA
_geom_hbond_distance_DA
_geom_hbond_angle_DHA
_geom_hbond_site_symmetry_A
O1W H1WB O3 0.85 2.19 2.932(9) 145.9 .
O1W H1WA O1 0.85 2.13 2.728(10) 126.9 1_455
